data_1528998
loop_
_publ_author_name
'Wiegers, G.A.'
'Jellinek, F.'

_publ_section_title
;
 The system titanium-sulfur. II. The structures Ti3 S4 and Ti4 S5
;
_journal_name_full 'Journal of Solid State Chemistry'
_journal_page_first 519
_journal_page_last 525
_journal_volume 1
_journal_year 1970
_chemical_formula_sum 'S3.56 Ti2.67'
_chemical_name_systematic '(Ti3 S4).89'
_space_group_IT_number 166
_symmetry_space_group_name_Hall '-R 3 2"'
_symmetry_space_group_name_H-M 'R -3 m :H'
_cell_angle_alpha 90
_cell_angle_beta 90
_cell_angle_gamma 120
_cell_formula_units_Z 6
_cell_length_a 3.441
_cell_length_b 3.441
_cell_length_c 60.48
_cell_volume 620.171
_citation_journal_id_ASTM JSSCBI
_cod_data_source_file Wiegers_JSSCBI_1970_1917.cif
_cod_data_source_block S3.56Ti2.67
_cod_original_cell_volume 620.1714
_cod_database_code 1528998

loop_
_symmetry_equiv_pos_as_xyz
x,y,z
-y,x-y,z
-x+y,-x,z
y,x,-z
-x,-x+y,-z
x-y,-y,-z
-x,-y,-z
y,-x+y,-z
x-y,x,-z
-y,-x,z
x,x-y,z
-x+y,y,z
x+2/3,y+1/3,z+1/3
-y+2/3,x-y+1/3,z+1/3
-x+y+2/3,-x+1/3,z+1/3
y+2/3,x+1/3,-z+1/3
-x+2/3,-x+y+1/3,-z+1/3
x-y+2/3,-y+1/3,-z+1/3
-x+2/3,-y+1/3,-z+1/3
y+2/3,-x+y+1/3,-z+1/3
x-y+2/3,x+1/3,-z+1/3
-y+2/3,-x+1/3,z+1/3
x+2/3,x-y+1/3,z+1/3
-x+y+2/3,y+1/3,z+1/3
x+1/3,y+2/3,z+2/3
-y+1/3,x-y+2/3,z+2/3
-x+y+1/3,-x+2/3,z+2/3
y+1/3,x+2/3,-z+2/3
-x+1/3,-x+y+2/3,-z+2/3
x-y+1/3,-y+2/3,-z+2/3
-x+1/3,-y+2/3,-z+2/3
y+1/3,-x+y+2/3,-z+2/3
x-y+1/3,x+2/3,-z+2/3
-y+1/3,-x+2/3,z+2/3
x+1/3,x-y+2/3,z+2/3
-x+y+1/3,y+2/3,z+2/3

loop_
_atom_site_label
_atom_site_type_symbol
_atom_site_fract_x
_atom_site_fract_y
_atom_site_fract_z
_atom_site_occupancy
_atom_site_U_iso_or_equiv
Ti1 Ti+2 0 0 0 1 0.0
S3 S-2 0 0 0.4028 1 0.0
Ti4 Ti+2 0 0 0.2382 0.95 0.0
Ti3 Ti+2 0 0 0.1879 0.71 0.0
S4 S-2 0 0 0.5 1 0.0
Ti2 Ti+2 0 0 0.0518 0.52 0.0
S2 S-2 0 0 0.3094 1 0.0
S1 S-2 0 0 0.119 1 0.0
